data_9007594
loop_
_publ_author_name
'Catti, M.'
'Ferraris, G.'

_publ_section_title
;
 Crystal structure of Ca5(HAsO4)2(AsO4)2*9H2O (guerinite)
;
_journal_name_full 'Acta Crystallographica, Section B'
_journal_page_first 1789
_journal_page_last 1794
_journal_paper_doi 10.1107/S0567740874005814
_journal_volume 30
_journal_year 1974
_chemical_compound_source Synthetic
_chemical_formula_sum 'As5 Ca6.25 H20 O30'
_chemical_name_mineral Guerinite
_space_group_IT_number 14
_symmetry_space_group_name_Hall '-P 2yn'
_symmetry_space_group_name_H-M 'P 1 21/n 1'
_cell_angle_alpha 90
_cell_angle_beta 90.6
_cell_angle_gamma 90
_cell_formula_units_Z 4
_cell_length_a 17.630
_cell_length_b 6.734
_cell_length_c 23.470
_cell_volume 2786.215
_database_code_amcsd 0009510
_exptl_crystal_density_diffrn 2.682
_cod_original_formula_sum 'Ca6.25 As5 O30 H20'
_cod_database_code 9007594

loop_
_space_group_symop_operation_xyz
x,y,z
1/2+x,1/2-y,1/2+z
1/2-x,1/2+y,1/2-z
-x,-y,-z

loop_
_atom_site_label
_atom_site_fract_x
_atom_site_fract_y
_atom_site_fract_z
_atom_site_occupancy
_atom_site_U_iso_or_equiv
_atom_site_type_symbol
_atom_site_attached_hydrogens
Ca1 0.54970 0.42250 0.37940 1.00000 0.02153 Ca 0
Ca2 0.45150 0.88500 0.43330 1.00000 0.01900 Ca 0
Ca3 0.45210 0.77540 0.27120 1.00000 0.02406 Ca 0
Ca4 0.51550 0.26680 0.21400 1.00000 0.02280 Ca 0
Ca5 0.22480 0.51020 0.28200 1.00000 0.02280 Ca 0
Ca6 0.21940 0.05730 0.48760 1.00000 0.02153 Ca 0
As1 0.59810 0.94830 0.33790 1.00000 0.01393 As 0
As2 0.40200 0.25810 0.31880 1.00000 0.01520 As 0
As3 0.33280 0.50990 0.16860 1.00000 0.01393 As 0
As4 0.40320 0.37190 0.48300 1.00000 0.01646 As 0
As5 0.54730 0.76710 0.15210 1.00000 0.02533 As 0
O1 0.56100 0.00800 0.27500 1.00000 0.00380 O 0
O2 0.68700 0.86800 0.32500 1.00000 0.05573 O 0
O3 0.53700 0.75400 0.35700 1.00000 0.03673 O 0
O4 0.61400 0.12400 0.38700 1.00000 0.04053 O 0
O5 0.38800 0.09500 0.26800 1.00000 0.00633 O 0
O6 0.44700 0.17200 0.37400 1.00000 ? O 0
O7 0.46000 0.43800 0.29900 1.00000 0.04179 O 0
O8 0.32700 0.34400 0.33600 1.00000 0.02913 O 0
O9 0.30600 0.60400 0.10500 1.00000 0.02406 O 0
O10 0.33900 0.67900 0.21900 1.00000 0.01013 O 0
O11 0.41400 0.41700 0.16200 1.00000 0.01520 O 0
O12 0.27100 0.35500 0.19000 1.00000 0.05826 O 0
O13 0.45600 0.16600 0.49700 1.00000 ? O 0
O14 0.32100 0.28700 0.44900 1.00000 0.00380 O 0
O15 0.37200 0.50700 0.54200 1.00000 0.02280 O 0
O16 0.44200 0.52000 0.44000 1.00000 0.06079 O 0
O17 0.48700 0.95300 0.16400 1.00000 0.01393 O 0
O18 0.50500 0.61600 0.09800 1.00000 0.01013 O 0
O19 0.63400 0.83500 0.13200 1.00000 0.05066 O 0
O20 0.55700 0.63000 0.21000 1.00000 0.01773 O 0
Wat1 0.36100 0.77300 0.35400 1.00000 0.01773 O 2
Wat2 0.34600 0.87400 0.49900 1.00000 0.01520 O 2
Wat3 0.63600 0.44200 0.29800 1.00000 0.06206 O 2
Wat4 0.62400 0.24200 0.15600 1.00000 0.06079 O 2
Wat5 0.15800 0.49100 0.37700 1.00000 0.01520 O 2
Wat6 0.21000 -0.06100 0.58400 1.00000 0.06586 O 2
Wat7 0.17900 0.72600 0.47200 1.00000 0.04813 O 2
Wat8 0.08400 0.11500 0.50500 1.00000 0.06966 O 2
Wat9 0.22500 0.38200 0.54600 1.00000 0.07092 O 2
Wat10 0.73600 0.73200 0.21600 1.00000 0.05066 O 2
Ca7 0.47600 0.14200 0.03100 0.17000 0.01140 Ca 0
Ca8 0.54500 0.07100 0.05100 0.08000 0.00887 Ca 0

loop_
_cod_changelog_entry_id
_cod_changelog_entry_author
_cod_changelog_entry_date
_cod_changelog_entry_text
1
;cod-tools version 3.8.0
Id: cif_guess_AMCSD_atom_types 9574 2023-05-10 09:00:05Z saulius
;
2023-05-10T18:50:54+03:00
;Derived atom types and hydrogen counts
from atom names that follow the AMCSD naming convention
(Wat == water, O-H == hydroxyl).
;

loop_
_cod_related_entry_id
_cod_related_entry_database
_cod_related_entry_code
1 AMCSD 0009510
